data_2239377
loop_
_publ_author_name
'Yuan, Jianchao'
'Xia, Jingjing'
'Xu, Weibing'
'Mu, Yanqiong'

_publ_section_title
;
 [<i>N</i>,<i>N</i>'-Bis(2,6-diethyl-4-phenylphenyl)butane-2,3-diimine-\k^2^<i>N</i>,<i>N</i>']dibromidonickel(II)
;
_journal_issue 3
_journal_name_full 'Acta Crystallographica Section E'
_journal_page_first m102
_journal_paper_doi 10.1107/S160053681400292X
_journal_volume 70
_journal_year 2014
_chemical_formula_iupac '[Ni Br2 (C36 H40 N2)]'
_chemical_formula_moiety 'C36 H40 Br2 N2 Ni'
_chemical_formula_sum 'C36 H40 Br2 N2 Ni'
_chemical_formula_weight 719.19
_chemical_name_systematic
'[<i>N</i>,<i>N</i>'-Bis(2,6-diethyl-4-phenylphenyl)butane-2,3-diimine-\k^2^<i>N</i>,<i>N</i>']dibromidonickel(II)'
_space_group_crystal_system orthorhombic
_space_group_IT_number 62
_space_group_name_Hall '-P 2c 2n'
_space_group_name_H-M_alt 'P n a m'
_symmetry_space_group_name_Hall '-P 2c 2n'
_symmetry_space_group_name_H-M 'P n a m'
_atom_sites_solution_hydrogens geom
_atom_sites_solution_primary direct
_atom_sites_solution_secondary difmap
_audit_creation_method SHELXL-97
_cell_angle_alpha 90.00
_cell_angle_beta 90.00
_cell_angle_gamma 90.00
_cell_formula_units_Z 4
_cell_length_a 15.6587(5)
_cell_length_b 6.9359(3)
_cell_length_c 30.1928(16)
_cell_measurement_reflns_used 2436
_cell_measurement_temperature 293(2)
_cell_measurement_theta_max 26.08
_cell_measurement_theta_min 3.48
_cell_volume 3279.2(2)
_computing_cell_refinement 'CrysAlis PRO (Oxford Diffraction, 2012)'
_computing_data_collection 'CrysAlis PRO (Oxford Diffraction, 2012)'
_computing_data_reduction 'CrysAlis PRO (Oxford Diffraction, 2012)'
_computing_molecular_graphics 'SHELXTL (Sheldrick, 2008)'
_computing_publication_material 'SHELXTL (Sheldrick, 2008)'
_computing_structure_refinement 'SHELXL97 (Sheldrick, 2008)'
_computing_structure_solution 'SHELXS97 (Sheldrick, 2008)'
_diffrn_ambient_temperature 293(2)
_diffrn_measured_fraction_theta_full 0.998
_diffrn_measured_fraction_theta_max 0.999
_diffrn_measurement_device_type 'Oxford Diffraction SuperNova CCD'
_diffrn_measurement_method '\w scans'
_diffrn_radiation_monochromator graphite
_diffrn_radiation_source 'fine-focus sealed tube'
_diffrn_radiation_type MoK\a
_diffrn_radiation_wavelength 0.71073
_diffrn_reflns_av_R_equivalents 0.0458
_diffrn_reflns_av_sigmaI/netI 0.0483
_diffrn_reflns_limit_h_max 18
_diffrn_reflns_limit_h_min -19
_diffrn_reflns_limit_k_max 4
_diffrn_reflns_limit_k_min -8
_diffrn_reflns_limit_l_max 22
_diffrn_reflns_limit_l_min -37
_diffrn_reflns_number 10334
_diffrn_reflns_theta_full 25.50
_diffrn_reflns_theta_max 26.37
_diffrn_reflns_theta_min 3.01
_exptl_absorpt_coefficient_mu 3.055
_exptl_absorpt_correction_T_max 1.000
_exptl_absorpt_correction_T_min 0.508
_exptl_absorpt_correction_type multi-scan
_exptl_absorpt_process_details '(CrysAlis PRO; Oxford Diffraction, 2012)'
_exptl_crystal_colour brown
_exptl_crystal_density_diffrn 1.457
_exptl_crystal_density_method 'not measured'
_exptl_crystal_description block
_exptl_crystal_F_000 1472
_exptl_crystal_size_max 0.42
_exptl_crystal_size_mid 0.38
_exptl_crystal_size_min 0.35
_refine_diff_density_max 0.529
_refine_diff_density_min -0.530
_refine_ls_extinction_method none
_refine_ls_goodness_of_fit_ref 1.020
_refine_ls_hydrogen_treatment constr
_refine_ls_matrix_type full
_refine_ls_number_parameters 193
_refine_ls_number_reflns 3415
_refine_ls_number_restraints 0
_refine_ls_restrained_S_all 1.020
_refine_ls_R_factor_all 0.0736
_refine_ls_R_factor_gt 0.0430
_refine_ls_shift/su_max 0.000
_refine_ls_shift/su_mean 0.000
_refine_ls_structure_factor_coef Fsqd
_refine_ls_weighting_details 'calc w=1/[\s^2^(Fo^2^)+(0.0361P)^2^+2.0948P] where P=(Fo^2^+2Fc^2^)/3'
_refine_ls_weighting_scheme calc
_refine_ls_wR_factor_gt 0.0853
_refine_ls_wR_factor_ref 0.0960
_reflns_number_gt 2376
_reflns_number_total 3415
_reflns_threshold_expression I>2\s(I)
_cod_data_source_file hy2642sup1.cf
_cod_data_source_block I
_cod_database_code 2239377
_cod_database_fobs_code 2239377

loop_
_symmetry_equiv_pos_as_xyz
'x, y, z'
'-x, -y, z+1/2'
'x+1/2, -y+1/2, -z+1/2'
'-x+1/2, y+1/2, -z'
'-x, -y, -z'
'x, y, -z-1/2'
'-x-1/2, y-1/2, z-1/2'
'x-1/2, -y-1/2, z'

loop_
_atom_site_type_symbol
_atom_site_label
_atom_site_fract_x
_atom_site_fract_y
_atom_site_fract_z
_atom_site_U_iso_or_equiv
_atom_site_adp_type
_atom_site_calc_flag
_atom_site_refinement_flags
_atom_site_occupancy
_atom_site_symmetry_multiplicity
Ni Ni1 0.34408(3) 0.82145(10) 0.7500 0.03485(18) Uani d S 1 2
Br Br2 0.28258(4) 0.51120(8) 0.7500 0.05577(19) Uani d S 1 2
Br Br3 0.49179(3) 0.84183(12) 0.7500 0.0705(2) Uani d S 1 2
N N1 0.26850(15) 0.9588(4) 0.70741(8) 0.0293(6) Uani d . 1 1
C C1 0.28083(18) 0.9383(5) 0.66015(10) 0.0292(7) Uani d . 1 1
C C2 0.20665(19) 1.0521(5) 0.72490(10) 0.0311(8) Uani d . 1 1
C C3 0.23084(19) 0.8070(5) 0.63611(11) 0.0330(8) Uani d . 1 1
C C4 0.3703(2) 0.9915(5) 0.59746(11) 0.0345(8) Uani d . 1 1
H H4 0.4167 1.0528 0.5844 0.041 Uiso calc R 1 1
C C5 0.2544(2) 0.7728(5) 0.59207(11) 0.0379(8) Uani d . 1 1
H H5 0.2217 0.6882 0.5753 0.046 Uiso calc R 1 1
C C6 0.3243(2) 0.8598(5) 0.57262(11) 0.0347(8) Uani d . 1 1
C C7 0.34987(18) 1.0362(5) 0.64119(10) 0.0309(7) Uani d . 1 1
C C8 0.3998(2) 1.1906(5) 0.66489(12) 0.0420(9) Uani d . 1 1
H H8A 0.3808 1.1971 0.6954 0.050 Uiso calc R 1 1
H H8B 0.4598 1.1556 0.6650 0.050 Uiso calc R 1 1
C C9 0.0769(2) 0.7102(8) 0.62840(16) 0.0748(15) Uani d . 1 1
H H9A 0.0857 0.6469 0.6005 0.112 Uiso calc R 1 1
H H9B 0.0627 0.8430 0.6234 0.112 Uiso calc R 1 1
H H9C 0.0310 0.6482 0.6440 0.112 Uiso calc R 1 1
C C10 0.1368(2) 1.1541(6) 0.70058(12) 0.0476(9) Uani d . 1 1
H H10A 0.0831 1.0933 0.7070 0.071 Uiso calc R 1 1
H H10B 0.1475 1.1479 0.6693 0.071 Uiso calc R 1 1
H H10C 0.1348 1.2865 0.7098 0.071 Uiso calc R 1 1
C C11 0.3499(2) 0.8120(5) 0.52645(11) 0.0411(9) Uani d . 1 1
C C12 0.2902(3) 0.8027(6) 0.49250(12) 0.0540(11) Uani d . 1 1
H H12 0.2330 0.8278 0.4984 0.065 Uiso calc R 1 1
C C13 0.1566(2) 0.6983(6) 0.65535(12) 0.0475(10) Uani d . 1 1
H H13A 0.1725 0.5639 0.6585 0.057 Uiso calc R 1 1
H H13B 0.1448 0.7483 0.6847 0.057 Uiso calc R 1 1
C C14 0.3154(3) 0.7564(7) 0.44983(13) 0.0664(13) Uani d . 1 1
H H14 0.2752 0.7525 0.4272 0.080 Uiso calc R 1 1
C C15 0.3988(4) 0.7166(7) 0.44081(14) 0.0742(15) Uani d . 1 1
H H15 0.4151 0.6847 0.4121 0.089 Uiso calc R 1 1
C C16 0.4587(3) 0.7232(8) 0.47362(15) 0.0754(15) Uani d . 1 1
H H16 0.5156 0.6956 0.4673 0.091 Uiso calc R 1 1
C C17 0.4343(3) 0.7713(7) 0.51643(13) 0.0603(12) Uani d . 1 1
H H17 0.4753 0.7763 0.5387 0.072 Uiso calc R 1 1
C C18 0.3901(3) 1.3857(6) 0.64409(15) 0.0692(13) Uani d . 1 1
H H18A 0.4087 1.3804 0.6138 0.104 Uiso calc R 1 1
H H18B 0.4241 1.4776 0.6600 0.104 Uiso calc R 1 1
H H18C 0.3312 1.4240 0.6451 0.104 Uiso calc R 1 1

loop_
_atom_site_aniso_label
_atom_site_aniso_U_11
_atom_site_aniso_U_22
_atom_site_aniso_U_33
_atom_site_aniso_U_12
_atom_site_aniso_U_13
_atom_site_aniso_U_23
Ni1 0.0328(3) 0.0534(4) 0.0183(3) 0.0117(3) 0.000 0.000
Br2 0.0802(4) 0.0450(3) 0.0421(3) 0.0080(3) 0.000 0.000
Br3 0.0341(3) 0.1250(6) 0.0523(4) 0.0136(3) 0.000 0.000
N1 0.0306(13) 0.0418(16) 0.0154(12) 0.0013(12) 0.0013(11) -0.0002(12)
C1 0.0321(16) 0.0389(19) 0.0165(15) 0.0037(15) -0.0012(13) 0.0011(14)
C2 0.0314(16) 0.0382(19) 0.0236(17) -0.0002(14) -0.0044(14) 0.0020(15)
C3 0.0342(16) 0.041(2) 0.0241(17) -0.0025(15) -0.0030(14) 0.0060(16)
C4 0.0348(16) 0.045(2) 0.0239(16) -0.0035(16) 0.0037(15) 0.0028(17)
C5 0.0451(19) 0.044(2) 0.0244(17) -0.0068(17) -0.0058(16) -0.0037(17)
C6 0.0417(18) 0.041(2) 0.0209(16) 0.0002(16) -0.0033(15) -0.0004(16)
C7 0.0334(16) 0.037(2) 0.0222(16) 0.0030(15) -0.0022(14) -0.0015(15)
C8 0.0433(19) 0.049(2) 0.0339(19) -0.0061(18) -0.0022(16) -0.0062(19)
C9 0.050(2) 0.118(4) 0.056(3) -0.031(3) -0.008(2) 0.008(3)
C10 0.048(2) 0.061(2) 0.0336(19) 0.0162(19) -0.0063(17) 0.003(2)
C11 0.060(2) 0.042(2) 0.0215(17) -0.0061(18) 0.0019(17) -0.0008(17)
C12 0.068(2) 0.066(3) 0.028(2) -0.016(2) -0.0033(19) -0.002(2)
C13 0.049(2) 0.060(3) 0.034(2) -0.014(2) 0.0001(17) 0.009(2)
C14 0.102(4) 0.076(3) 0.022(2) -0.026(3) -0.013(2) -0.003(2)
C15 0.124(4) 0.072(3) 0.027(2) -0.011(3) 0.019(3) -0.007(2)
C16 0.090(3) 0.098(4) 0.038(3) 0.010(3) 0.024(3) -0.007(3)
C17 0.063(3) 0.090(3) 0.028(2) 0.009(2) 0.0031(19) -0.007(2)
C18 0.104(3) 0.053(3) 0.050(3) -0.022(3) 0.011(3) -0.009(2)

loop_
_atom_type_symbol
_atom_type_description
_atom_type_scat_dispersion_real
_atom_type_scat_dispersion_imag
_atom_type_scat_source
C C 0.0033 0.0016 'International Tables Vol C Tables 4.2.6.8 and 6.1.1.4'
H H 0.0000 0.0000 'International Tables Vol C Tables 4.2.6.8 and 6.1.1.4'
N N 0.0061 0.0033 'International Tables Vol C Tables 4.2.6.8 and 6.1.1.4'
Ni Ni 0.3393 1.1124 'International Tables Vol C Tables 4.2.6.8 and 6.1.1.4'
Br Br -0.2901 2.4595 'International Tables Vol C Tables 4.2.6.8 and 6.1.1.4'

loop_
_geom_angle_atom_site_label_1
_geom_angle_atom_site_label_2
_geom_angle_atom_site_label_3
_geom_angle_site_symmetry_1
_geom_angle_site_symmetry_3
_geom_angle
N1 Ni1 N1 6_557 . 80.49(14)
N1 Ni1 Br3 6_557 . 124.35(7)
N1 Ni1 Br3 . . 124.35(7)
N1 Ni1 Br2 6_557 . 101.19(8)
N1 Ni1 Br2 . . 101.19(8)
Br3 Ni1 Br2 . . 117.61(4)
C2 N1 C1 . . 123.9(3)
C2 N1 Ni1 . . 115.2(2)
C1 N1 Ni1 . . 120.70(19)
C7 C1 C3 . . 122.3(3)
C7 C1 N1 . . 117.3(3)
C3 C1 N1 . . 120.0(3)
N1 C2 C10 . . 126.2(3)
N1 C2 C2 . 6_557 114.40(17)
C10 C2 C2 . 6_557 119.41(18)
C5 C3 C1 . . 117.0(3)
C5 C3 C13 . . 119.1(3)
C1 C3 C13 . . 123.9(3)
C6 C4 C7 . . 122.7(3)
C6 C4 H4 . . 118.6
C7 C4 H4 . . 118.6
C6 C5 C3 . . 122.6(3)
C6 C5 H5 . . 118.7
C3 C5 H5 . . 118.7
C5 C6 C4 . . 118.1(3)
C5 C6 C11 . . 121.0(3)
C4 C6 C11 . . 121.0(3)
C4 C7 C1 . . 117.2(3)
C4 C7 C8 . . 119.3(3)
C1 C7 C8 . . 123.5(3)
C18 C8 C7 . . 113.0(3)
C18 C8 H8A . . 109.0
C7 C8 H8A . . 109.0
C18 C8 H8B . . 109.0
C7 C8 H8B . . 109.0
H8A C8 H8B . . 107.8
C13 C9 H9A . . 109.5
C13 C9 H9B . . 109.5
H9A C9 H9B . . 109.5
C13 C9 H9C . . 109.5
H9A C9 H9C . . 109.5
H9B C9 H9C . . 109.5
C2 C10 H10A . . 109.5
C2 C10 H10B . . 109.5
H10A C10 H10B . . 109.5
C2 C10 H10C . . 109.5
H10A C10 H10C . . 109.5
H10B C10 H10C . . 109.5
C17 C11 C12 . . 118.1(3)
C17 C11 C6 . . 120.4(3)
C12 C11 C6 . . 121.4(3)
C14 C12 C11 . . 120.4(4)
C14 C12 H12 . . 119.8
C11 C12 H12 . . 119.8
C9 C13 C3 . . 114.1(3)
C9 C13 H13A . . 108.7
C3 C13 H13A . . 108.7
C9 C13 H13B . . 108.7
C3 C13 H13B . . 108.7
H13A C13 H13B . . 107.6
C15 C14 C12 . . 120.4(4)
C15 C14 H14 . . 119.8
C12 C14 H14 . . 119.8
C14 C15 C16 . . 120.5(4)
C14 C15 H15 . . 119.8
C16 C15 H15 . . 119.8
C15 C16 C17 . . 119.6(4)
C15 C16 H16 . . 120.2
C17 C16 H16 . . 120.2
C11 C17 C16 . . 121.0(4)
C11 C17 H17 . . 119.5
C16 C17 H17 . . 119.5
C8 C18 H18A . . 109.5
C8 C18 H18B . . 109.5
H18A C18 H18B . . 109.5
C8 C18 H18C . . 109.5
H18A C18 H18C . . 109.5
H18B C18 H18C . . 109.5

loop_
_geom_bond_atom_site_label_1
_geom_bond_atom_site_label_2
_geom_bond_site_symmetry_2
_geom_bond_distance
_geom_bond_publ_flag
Ni1 N1 . 1.991(2) y
Ni1 Br2 . 2.3575(9) y
Ni1 Br3 . 2.3173(8) y
N1 C2 . 1.279(4) ?
N1 C1 . 1.447(4) ?
C1 C7 . 1.399(4) ?
C1 C3 . 1.403(4) ?
C2 C10 . 1.496(4) ?
C2 C2 6_557 1.516(6) ?
C3 C5 . 1.400(5) ?
C3 C13 . 1.503(4) ?
C4 C6 . 1.384(5) ?
C4 C7 . 1.393(4) ?
C4 H4 . 0.9300 ?
C5 C6 . 1.381(5) ?
C5 H5 . 0.9300 ?
C6 C11 . 1.488(4) ?
C7 C8 . 1.507(4) ?
C8 C18 . 1.499(6) ?
C8 H8A . 0.9700 ?
C8 H8B . 0.9700 ?
C9 C13 . 1.492(5) ?
C9 H9A . 0.9600 ?
C9 H9B . 0.9600 ?
C9 H9C . 0.9600 ?
C10 H10A . 0.9600 ?
C10 H10B . 0.9600 ?
C10 H10C . 0.9600 ?
C11 C17 . 1.386(5) ?
C11 C12 . 1.388(5) ?
C12 C14 . 1.385(6) ?
C12 H12 . 0.9300 ?
C13 H13A . 0.9700 ?
C13 H13B . 0.9700 ?
C14 C15 . 1.363(6) ?
C14 H14 . 0.9300 ?
C15 C16 . 1.365(7) ?
C15 H15 . 0.9300 ?
C16 C17 . 1.389(5) ?
C16 H16 . 0.9300 ?
C17 H17 . 0.9300 ?
C18 H18A . 0.9600 ?
C18 H18B . 0.9600 ?
C18 H18C . 0.9600 ?

loop_
_geom_torsion_atom_site_label_1
_geom_torsion_atom_site_label_2
_geom_torsion_atom_site_label_3
_geom_torsion_atom_site_label_4
_geom_torsion_site_symmetry_1
_geom_torsion_site_symmetry_4
_geom_torsion
N1 Ni1 N1 C2 6_557 . -5.1(3)
Br3 Ni1 N1 C2 . . -130.5(2)
Br2 Ni1 N1 C2 . . 94.5(2)
N1 Ni1 N1 C1 6_557 . 179.54(19)
Br3 Ni1 N1 C1 . . 54.2(3)
Br2 Ni1 N1 C1 . . -80.8(2)
C2 N1 C1 C7 . . 110.0(4)
Ni1 N1 C1 C7 . . -75.1(3)
C2 N1 C1 C3 . . -77.2(4)
Ni1 N1 C1 C3 . . 97.7(3)
C1 N1 C2 C10 . . 0.4(5)
Ni1 N1 C2 C10 . . -174.8(3)
C1 N1 C2 C2 . 6_557 179.5(2)
Ni1 N1 C2 C2 . 6_557 4.3(2)
C7 C1 C3 C5 . . 1.8(5)
N1 C1 C3 C5 . . -170.6(3)
C7 C1 C3 C13 . . 179.7(3)
N1 C1 C3 C13 . . 7.2(5)
C1 C3 C5 C6 . . 1.1(5)
C13 C3 C5 C6 . . -176.8(3)
C3 C5 C6 C4 . . -2.7(5)
C3 C5 C6 C11 . . 176.8(3)
C7 C4 C6 C5 . . 1.3(5)
C7 C4 C6 C11 . . -178.2(3)
C6 C4 C7 C1 . . 1.4(5)
C6 C4 C7 C8 . . -176.1(3)
C3 C1 C7 C4 . . -3.0(5)
N1 C1 C7 C4 . . 169.6(3)
C3 C1 C7 C8 . . 174.4(3)
N1 C1 C7 C8 . . -13.0(5)
C4 C7 C8 C18 . . 63.1(4)
C1 C7 C8 C18 . . -114.3(4)
C5 C6 C11 C17 . . -132.5(4)
C4 C6 C11 C17 . . 46.9(5)
C5 C6 C11 C12 . . 46.1(5)
C4 C6 C11 C12 . . -134.4(4)
C17 C11 C12 C14 . . -0.8(6)
C6 C11 C12 C14 . . -179.5(4)
C5 C3 C13 C9 . . -52.4(5)
C1 C3 C13 C9 . . 129.8(4)
C11 C12 C14 C15 . . 1.0(7)
C12 C14 C15 C16 . . -0.5(7)
C14 C15 C16 C17 . . -0.1(8)
C12 C11 C17 C16 . . 0.2(7)
C6 C11 C17 C16 . . 178.9(4)
C15 C16 C17 C11 . . 0.3(8)
